data_2207276
loop_
_publ_author_name
'Alexander Y. Nazarenko'
'Victor Nemykin'

_publ_section_title
;
 Pentaaquadisodium bis(triphenylcyanoborate) (caesignost)
;
_journal_coeditor_code KP6054
_journal_issue 11
_journal_name_full 'Acta Crystallographica Section E'
_journal_page_first m2317
_journal_page_last m2319
_journal_paper_doi 10.1107/S1600536805032241
_journal_volume 61
_journal_year 2005
_chemical_formula_iupac '[Na (H2 O)2.5] C19 H15 B N'
_chemical_formula_moiety 'H5 Na O2.5 +, C19 H15 B1 N1 -'
_chemical_formula_sum 'C19 H20 B N Na O2.5'
_chemical_formula_weight 336.16
_chemical_name_common caesignost
_chemical_name_systematic
;
pentaaquadisodium bis(triphenylcyanoborate)
;
_space_group_IT_number 15
_symmetry_cell_setting monoclinic
_symmetry_space_group_name_Hall '-C 2yc'
_symmetry_space_group_name_H-M 'C 1 2/c 1'
_atom_sites_solution_hydrogens geom
_atom_sites_solution_primary direct
_atom_sites_solution_secondary difmap
_cell_angle_alpha 90.00
_cell_angle_beta 96.12(3)
_cell_angle_gamma 90.00
_cell_formula_units_Z 8
_cell_length_a 26.200(5)
_cell_length_b 14.719(3)
_cell_length_c 9.5537(19)
_cell_measurement_reflns_used 25
_cell_measurement_temperature 293(2)
_cell_measurement_theta_max 35
_cell_measurement_theta_min 30
_cell_volume 3663.3(13)
_computing_cell_refinement 'MSC/AFC Diffractometer Control Software'
_computing_data_collection
;
MSC/AFC Diffractometer Control Software (Molecular Structure Corporation,
1991)'
;
_computing_data_reduction 'TEXSAN (Molecular Structure Corporation, 1999)'
_computing_molecular_graphics 'ORTEP-3 for Windows (Farrugia, 1997)'
_computing_publication_material 'SHELXL97 and PLATON (Spek, 2003)'
_computing_structure_refinement 'SHELXL97 (Sheldrick, 1997)'
_computing_structure_solution 'SHELXS97 (Sheldrick, 1990)'
_diffrn_ambient_temperature 293(2)
_diffrn_measured_fraction_theta_full 0.997
_diffrn_measured_fraction_theta_max 0.997
_diffrn_measurement_device_type 'Rigaku AFC-7S'
_diffrn_measurement_method \w
_diffrn_radiation_monochromator graphite
_diffrn_radiation_source 'fine-focus sealed tube'
_diffrn_radiation_type MoK\a
_diffrn_radiation_wavelength 0.71073
_diffrn_reflns_av_R_equivalents 0.03
_diffrn_reflns_av_sigmaI/netI 0.0431
_diffrn_reflns_limit_h_max 34
_diffrn_reflns_limit_h_min 0
_diffrn_reflns_limit_k_max 19
_diffrn_reflns_limit_k_min -19
_diffrn_reflns_limit_l_max 12
_diffrn_reflns_limit_l_min -12
_diffrn_reflns_number 4207
_diffrn_reflns_theta_full 27.51
_diffrn_reflns_theta_max 27.51
_diffrn_reflns_theta_min 2.60
_diffrn_standards_decay_% 0
_diffrn_standards_interval_count 150
_diffrn_standards_number 3
_exptl_absorpt_coefficient_mu 0.099
_exptl_absorpt_correction_T_max 0.98
_exptl_absorpt_correction_T_min 0.95
_exptl_absorpt_correction_type psi-scan
_exptl_absorpt_process_details '(TEXSAN; Molecular Structure Corporation, 1999)'
_exptl_crystal_colour colorless
_exptl_crystal_density_diffrn 1.219
_exptl_crystal_density_method 'not measured'
_exptl_crystal_description prism
_exptl_crystal_F_000 1416
_exptl_crystal_size_max 0.50
_exptl_crystal_size_mid 0.30
_exptl_crystal_size_min 0.25
_refine_diff_density_max 0.245
_refine_diff_density_min -0.177
_refine_ls_extinction_coef 0.0052(8)
_refine_ls_extinction_expression Fc^*^=kFc[1+0.001xFc^2^\l^3^/sin(2\q)]^-1/4^
_refine_ls_extinction_method SHELXL97
_refine_ls_goodness_of_fit_ref 1.019
_refine_ls_hydrogen_treatment mixed
_refine_ls_matrix_type full
_refine_ls_number_parameters 253
_refine_ls_number_reflns 4206
_refine_ls_number_restraints 10
_refine_ls_restrained_S_all 1.019
_refine_ls_R_factor_all 0.0703
_refine_ls_R_factor_gt 0.0478
_refine_ls_shift/su_max 0.000
_refine_ls_shift/su_mean 0.000
_refine_ls_structure_factor_coef Fsqd
_refine_ls_weighting_details 'calc w=1/[\s^2^(Fo^2^)+(0.0735P)^2^+0.6203P] where P=(Fo^2^+2Fc^2^)/3'
_refine_ls_weighting_scheme calc
_refine_ls_wR_factor_gt 0.1274
_refine_ls_wR_factor_ref 0.1403
_reflns_number_gt 3134
_reflns_number_total 4206
_reflns_threshold_expression I>2\s(I)
_cod_data_source_file kp6054.cif
_cod_data_source_block I
_cod_depositor_comments
;

2017-06-15
Z value and formula fixed to values more according to usual
chemical conventions.                 miguel
;
_cod_original_formula_sum 'C38 H40 B2 N2 Na2 O5'
_cod_original_formula_weight 672.32
_cod_original_formula_moiety 'H10 Na2 O5 2+, 2C19 H15 B1 N1 -'
_cod_original_formula_iupac '[Na2 (H2 O)5] (C19 H15 B N)2'
_cod_original_formula_units_Z 4
_cod_original_cell_volume 3663.4(13)
_cod_original_sg_symbol_H-M 'C 2/c'
_cod_database_code 2207276
_cod_database_fobs_code 2207276

loop_
_symmetry_equiv_pos_as_xyz
'x, y, z'
'-x, y, -z+1/2'
'x+1/2, y+1/2, z'
'-x+1/2, y+1/2, -z+1/2'
'-x, -y, -z'
'x, -y, z-1/2'
'-x+1/2, -y+1/2, -z'
'x+1/2, -y+1/2, z-1/2'

loop_
_atom_site_label
_atom_site_fract_x
_atom_site_fract_y
_atom_site_fract_z
_atom_site_U_iso_or_equiv
_atom_site_adp_type
_atom_site_calc_flag
_atom_site_refinement_flags
_atom_site_occupancy
_atom_site_type_symbol
Na 0.54657(3) 0.51076(5) 0.38663(7) 0.0543(2) Uani d . 1 Na
O1 0.57881(7) 0.62044(12) 0.54529(17) 0.0818(5) Uani d D 1 O
H1A 0.5982(10) 0.604(2) 0.618(2) 0.106 Uiso d D 1 H
H1B 0.5877(12) 0.6712(14) 0.519(3) 0.106 Uiso d D 1 H
O2 0.5000 0.39618(14) 0.2500 0.0637(5) Uani d SD 1 O
H2 0.5170(9) 0.3691(16) 0.196(2) 0.083 Uiso d D 1 H
O3 0.62024(5) 0.43952(10) 0.31851(15) 0.0609(4) Uani d D 1 O
H3A 0.6444(8) 0.4705(15) 0.301(3) 0.079 Uiso d D 1 H
H3B 0.6302(9) 0.3955(14) 0.367(2) 0.079 Uiso d D 1 H
N1 0.45849(5) 0.58515(10) 0.37393(14) 0.0456(3) Uani d . 1 N
B 0.37856(7) 0.70975(12) 0.33522(19) 0.0413(4) Uani d . 1 B
C1 0.42604(6) 0.63772(10) 0.35529(16) 0.0393(3) Uani d . 1 C
C11 0.39511(6) 0.79668(11) 0.24525(17) 0.0446(4) Uani d . 1 C
C12 0.36442(8) 0.87511(13) 0.2401(2) 0.0605(5) Uani d . 1 C
H12A 0.3329 0.87620 0.2949 0.073 Uiso calc R 1 H
C13 0.37547(10) 0.95112(14) 0.1630(3) 0.0717(6) Uani d . 1 C
H13A 0.3529 1.0045 0.1606 0.086 Uiso calc R 1 H
C14 0.41763(10) 0.95192(15) 0.0905(2) 0.0745(7) Uani d . 1 C
H14A 0.4250 1.0020 0.0404 0.089 Uiso calc R 1 H
C15 0.44886(9) 0.87701(16) 0.0937(2) 0.0701(6) Uani d . 1 C
H15A 0.4779 0.87737 0.0449 0.084 Uiso calc R 1 H
C16 0.43725(7) 0.80056(13) 0.16957(18) 0.0531(4) Uani d . 1 C
H16A 0.4588 0.7496 0.16950 0.064 Uiso calc R 1 H
C21 0.32999(6) 0.65421(10) 0.25368(16) 0.0413(4) Uani d . 1 C
C22 0.30832(7) 0.67741(12) 0.11941(17) 0.0482(4) Uani d . 1 C
H22A 0.3214 0.7265 0.0754 0.058 Uiso calc R 1 H
C23 0.26772(7) 0.62951(14) 0.0487(2) 0.0570(5) Uani d . 1 C
H23A 0.2536 0.6485 -0.044 0.068 Uiso calc R 1 H
C24 0.24756(7) 0.55537(13) 0.1104(2) 0.0577(5) Uani d . 1 C
H24A 0.2194 0.5210 0.0606 0.069 Uiso calc R 1 H
C25 0.26780(7) 0.53036(14) 0.2439(2) 0.0567(5) Uani d . 1 C
H25A 0.2540 0.4788 0.2886 0.068 Uiso calc R 1 H
C26 0.30793(7) 0.57903(12) 0.31406(18) 0.0494(4) Uani d . 1 C
H26A 0.3211 0.5605 0.4080 0.059 Uiso calc R 1 H
C31 0.37017(6) 0.74256(11) 0.49482(17) 0.0437(4) Uani d . 1 C
C32 0.32293(7) 0.74403(14) 0.5486(2) 0.0562(5) Uani d . 1 C
H32A 0.2929 0.7223 0.4906 0.067 Uiso calc R 1 H
C33 0.31747(8) 0.77597(15) 0.6840(2) 0.0643(5) Uani d . 1 C
H33A 0.2824 0.77641 0.7193 0.077 Uiso calc R 1 H
C34 0.35913(9) 0.80657(14) 0.7689(2) 0.0632(5) Uani d . 1 C
H34A 0.35542 0.8278 0.8610 0.076 Uiso calc R 1 H
C35 0.40667(9) 0.80637(13) 0.7192(2) 0.0603(5) Uani d . 1 C
H35A 0.4367 0.8286 0.7786 0.072 Uiso calc R 1 H
C36 0.41173(7) 0.77461(12) 0.58494(18) 0.0511(4) Uani d . 1 C
H36A 0.4445 0.77462 0.5531 0.061 Uiso calc R 1 H

loop_
_atom_site_aniso_label
_atom_site_aniso_U_11
_atom_site_aniso_U_22
_atom_site_aniso_U_33
_atom_site_aniso_U_12
_atom_site_aniso_U_13
_atom_site_aniso_U_23
Na 0.0497(4) 0.0626(5) 0.0498(4) 0.0055(3) 0.0020(3) -0.0005(3)
O1 0.1003(12) 0.0779(11) 0.0641(9) -0.0356(10) -0.0054(8) 0.0085(8)
O2 0.0541(11) 0.0504(11) 0.0877(15) 0.000 0.0126(10) 0.000
O3 0.0530(8) 0.0613(8) 0.0683(9) 0.0020(6) 0.0053(6) 0.0208(7)
N1 0.0431(7) 0.0438(7) 0.0498(8) 0.0072(6) 0.0042(6) -0.0008(6)
B 0.0408(9) 0.0402(9) 0.0428(9) 0.0103(7) 0.0042(7) -0.0011(7)
C1 0.0397(8) 0.0397(8) 0.0388(8) 0.0021(6) 0.0052(6) -0.0020(6)
C11 0.0478(9) 0.0415(8) 0.0431(8) 0.0038(7) -0.0025(7) -0.0017(7)
C12 0.0638(11) 0.0441(10) 0.0731(12) 0.0095(8) 0.0053(10) 0.0029(9)
C13 0.0867(15) 0.0411(10) 0.0837(15) 0.0055(10) -0.0076(12) 0.0048(10)
C14 0.0979(18) 0.0489(11) 0.0740(14) -0.0147(11) -0.0031(13) 0.0132(10)
C15 0.0758(13) 0.0682(14) 0.0678(13) -0.0115(11) 0.0151(11) 0.0068(10)
C16 0.0562(10) 0.0514(10) 0.0515(10) 0.0029(8) 0.0057(8) 0.0018(8)
C21 0.0396(8) 0.0425(8) 0.0422(8) 0.0107(6) 0.0058(6) -0.0023(6)
C22 0.0560(10) 0.0452(9) 0.0428(8) 0.0069(7) 0.0026(7) 0.0002(7)
C23 0.0626(11) 0.0611(11) 0.0442(9) 0.0081(9) -0.0082(8) -0.0047(8)
C24 0.0524(10) 0.0595(11) 0.0595(11) 0.0004(9) -0.0018(8) -0.0118(9)
C25 0.0553(10) 0.0561(10) 0.0588(11) -0.0059(9) 0.0073(8) 0.0009(9)
C26 0.0507(9) 0.0522(10) 0.0444(9) 0.0033(7) 0.0012(7) 0.0035(7)
C31 0.0494(9) 0.0380(8) 0.0436(8) 0.0106(7) 0.0036(7) 0.0004(6)
C32 0.0487(10) 0.0661(12) 0.0536(10) 0.0157(8) 0.0043(8) -0.0093(9)
C33 0.0639(12) 0.0733(13) 0.0578(11) 0.0188(10) 0.0153(9) -0.0093(10)
C34 0.0861(14) 0.0569(11) 0.0471(10) 0.0164(10) 0.0100(10) -0.0084(8)
C35 0.0742(13) 0.0523(11) 0.0520(10) -0.0013(9) -0.0039(9) -0.0061(8)
C36 0.0549(10) 0.0477(9) 0.0508(9) 0.0000(8) 0.0052(8) -0.0029(8)

loop_
_atom_type_symbol
_atom_type_description
_atom_type_scat_dispersion_real
_atom_type_scat_dispersion_imag
_atom_type_scat_source
C C 0.0033 0.0016 'International Tables Vol C Tables 4.2.6.8 and 6.1.1.4'
H H 0.0000 0.0000 'International Tables Vol C Tables 4.2.6.8 and 6.1.1.4'
B B 0.0013 0.0007 'International Tables Vol C Tables 4.2.6.8 and 6.1.1.4'
N N 0.0061 0.0033 'International Tables Vol C Tables 4.2.6.8 and 6.1.1.4'
Na Na 0.0362 0.0249 'International Tables Vol C Tables 4.2.6.8 and 6.1.1.4'
O O 0.0106 0.0060 'International Tables Vol C Tables 4.2.6.8 and 6.1.1.4'

loop_
_geom_angle_atom_site_label_1
_geom_angle_atom_site_label_2
_geom_angle_atom_site_label_3
_geom_angle_site_symmetry_1
_geom_angle_site_symmetry_3
_geom_angle
_geom_angle_publ_flag
O1 Na O3 . . 103.87(7) y
O1 Na O2 . . 169.03(6) y
O3 Na O2 . . 85.43(5) y
O1 Na N1 . . 89.83(7) y
O3 Na N1 . . 161.17(6) y
O2 Na N1 . . 82.52(5) y
O1 Na N1 . 5_666 81.79(6) y
O3 Na N1 . 5_666 96.73(5) y
O2 Na N1 . 5_666 91.46(5) y
N1 Na N1 . 5_666 97.99(5) y
O1 Na N1 . 2_655 107.39(6) y
O3 Na N1 . 2_655 83.51(5) y
O2 Na N1 . 2_655 79.11(5) y
N1 Na N1 . 2_655 80.05(6) y
N1 Na N1 5_666 2_655 170.53(5) y
Na O1 H1A . . 119(2) ?
Na O1 H1B . . 122(2) ?
H1A O1 H1B . . 110(3) ?
Na O2 Na . 2_655 90.09(8) ?
Na O2 H2 . . 114.1(18) ?
Na O2 H2 2_655 . 106.1(19) ?
Na O3 H3A . . 119.2(18) ?
Na O3 H3B . . 114.6(17) ?
H3A O3 H3B . . 110(2) ?
C1 N1 Na . . 161.59(13) ?
Na N1 Na . 5_666 82.01(5) ?
C1 N1 Na . 2_655 99.60(11) ?
Na N1 Na . 2_655 79.94(5) ?
Na N1 Na 5_666 2_655 124.36(5) ?
C11 B C1 . . 109.32(13) ?
C11 B C31 . . 109.28(13) ?
C1 B C31 . . 105.01(12) ?
C11 B C21 . . 112.26(13) ?
C1 B C21 . . 106.01(13) ?
C31 B C21 . . 114.57(13) ?
N1 C1 B . . 177.04(16) ?
N1 C1 Na . 2_655 59.06(10) ?
B C1 Na . 2_655 122.42(10) ?
C16 C11 C12 . . 115.68(17) ?
C16 C11 B . . 125.54(14) ?
C12 C11 B . . 118.78(16) ?
C13 C12 C11 . . 122.0(2) ?
C13 C12 H12A . . 119.0 ?
C11 C12 H12A . . 119.0 ?
C14 C13 C12 . . 120.2(2) ?
C14 C13 H13A . . 119.9 ?
C12 C13 H13A . . 119.9 ?
C13 C14 C15 . . 119.7(2) ?
C13 C14 H14A . . 120.2 ?
C15 C14 H14A . . 120.2 ?
C14 C15 C16 . . 119.9(2) ?
C14 C15 H15A . . 120.0 ?
C16 C15 H15A . . 120.0 ?
C11 C16 C15 . . 122.48(19) ?
C11 C16 H16A . . 118.8 ?
C15 C16 H16A . . 118.8 ?
C22 C21 C26 . . 115.37(16) ?
C22 C21 B . . 122.47(15) ?
C26 C21 B . . 122.15(14) ?
C21 C22 C23 . . 122.71(18) ?
C21 C22 H22A . . 118.6 ?
C23 C22 H22A . . 118.6 ?
C24 C23 C22 . . 120.31(18) ?
C24 C23 H23A . . 119.8 ?
C22 C23 H23A . . 119.8 ?
C23 C24 C25 . . 118.80(18) ?
C23 C24 H24A . . 120.6 ?
C25 C24 H24A . . 120.6 ?
C24 C25 C26 . . 120.48(19) ?
C24 C25 H25A . . 119.8 ?
C26 C25 H25A . . 119.8 ?
C25 C26 C21 . . 122.32(17) ?
C25 C26 H26A . . 118.8 ?
C21 C26 H26A . . 118.8 ?
C32 C31 C36 . . 115.69(16) ?
C32 C31 B . . 124.22(15) ?
C36 C31 B . . 120.06(15) ?
C31 C32 C33 . . 122.02(19) ?
C31 C32 H32A . . 119.0 ?
C33 C32 H32A . . 119.0 ?
C34 C33 C32 . . 120.4(2) ?
C34 C33 H33A . . 119.8 ?
C32 C33 H33A . . 119.8 ?
C33 C34 C35 . . 119.27(18) ?
C33 C34 H34A . . 120.4 ?
C35 C34 H34A . . 120.4 ?
C34 C35 C36 . . 119.9(2) ?
C34 C35 H35A . . 120.0 ?
C36 C35 H35A . . 120.0 ?
C35 C36 C31 . . 122.67(19) ?
C35 C36 H36A . . 118.7 ?
C31 C36 H36A . . 118.7 ?

loop_
_geom_bond_atom_site_label_1
_geom_bond_atom_site_label_2
_geom_bond_site_symmetry_2
_geom_bond_distance
_geom_bond_publ_flag
Na O1 . 2.3118(18) y
Na O3 . 2.3488(16) y
Na O2 . 2.3869(17) y
Na N1 . 2.5455(15) y
Na N1 5_666 2.7034(16) y
Na N1 2_655 2.7097(16) y
O1 H1A . 0.851(17) ?
O1 H1B . 0.828(17) ?
O2 Na 2_655 2.3869(17) ?
O2 H2 . 0.823(16) ?
O3 H3A . 0.812(16) ?
O3 H3B . 0.823(16) ?
N1 C1 . 1.1492(19) ?
B C11 . 1.626(2) ?
B C1 . 1.630(2) ?
B C31 . 1.637(2) ?
B C21 . 1.638(2) ?
C11 C16 . 1.384(3) ?
C11 C12 . 1.405(2) ?
C12 C13 . 1.387(3) ?
C12 H12A . 1.0233 ?
C13 C14 . 1.365(3) ?
C13 H13A . 0.9822 ?
C14 C15 . 1.372(3) ?
C14 H14A . 0.9105 ?
C15 C16 . 1.390(3) ?
C15 H15A . 0.9331 ?
C16 H16A . 0.9389 ?
C21 C22 . 1.389(2) ?
C21 C26 . 1.401(2) ?
C22 C23 . 1.390(3) ?
C22 H22A . 0.9204 ?
C23 C24 . 1.372(3) ?
C23 H23A . 0.9657 ?
C24 C25 . 1.379(3) ?
C24 H24A . 0.9744 ?
C25 C26 . 1.385(3) ?
C25 H25A . 0.9611 ?
C26 H26A . 0.9628 ?
C31 C32 . 1.390(2) ?
C31 C36 . 1.396(2) ?
C32 C33 . 1.398(3) ?
C32 H32A . 0.9663 ?
C33 C34 . 1.365(3) ?
C33 H33A . 1.0114 ?
C34 C35 . 1.379(3) ?
C34 H34A . 0.9502 ?
C35 C36 . 1.385(3) ?
C35 H35A . 0.9765 ?
C36 H36A . 0.9418 ?

loop_
_geom_hbond_atom_site_label_D
_geom_hbond_atom_site_label_H
_geom_hbond_atom_site_label_A
_geom_hbond_site_symmetry_A
_geom_hbond_distance_DH
_geom_hbond_distance_HA
_geom_hbond_distance_DA
_geom_hbond_angle_DHA
_geom_hbond_publ_flag
O1 H1A O3 6_566 0.85(2) 2.04(2) 2.858(2) 160(2) y
O1 H1B C16 2_655 0.83(2) 2.65(3) 3.352(3) 143(2) y
O2 H2 O1 6_565 0.82(2) 2.28(2) 3.001(2) 146(2) y
O3 H3A C26 2_655 0.81(2) 2.37(2) 3.142(2) 159(2) y
O3 H3B C31 5_666 0.82(2) 2.42(2) 3.214(2) 161(2) y

loop_
_geom_torsion_atom_site_label_1
_geom_torsion_atom_site_label_2
_geom_torsion_atom_site_label_3
_geom_torsion_atom_site_label_4
_geom_torsion_site_symmetry_1
_geom_torsion_site_symmetry_4
_geom_torsion
O1 Na O2 Na . 2_655 88.0(4)
O3 Na O2 Na . 2_655 -123.58(4)
N1 Na O2 Na . 2_655 41.92(4)
N1 Na O2 Na 5_666 2_655 139.78(4)
N1 Na O2 Na 2_655 2_655 -39.32(3)
O1 Na N1 C1 . . 61.0(4)
O3 Na N1 C1 . . -76.2(5)
O2 Na N1 C1 . . -126.9(4)
N1 Na N1 C1 5_666 . 142.7(4)
N1 Na N1 C1 2_655 . -46.7(4)
O1 Na N1 Na . 5_666 -81.69(5)
O3 Na N1 Na . 5_666 141.08(18)
O2 Na N1 Na . 5_666 90.43(5)
O1 Na N1 Na . 2_655 151.18(5)
O3 Na N1 Na . 2_655 13.9(2)
O2 Na N1 Na . 2_655 -36.70(4)
N1 Na N1 Na 5_666 2_655 -127.14(5)
N1 Na N1 Na 2_655 2_655 43.48(5)
Na N1 C1 Na . 2_655 87.0(4)
Na N1 C1 Na 5_666 2_655 -133.52(10)
C1 B C11 C16 . . 13.9(2)
C31 B C11 C16 . . 128.35(17)
C21 B C11 C16 . . -103.41(18)
C1 B C11 C12 . . -167.06(15)
C31 B C11 C12 . . -52.6(2)
C21 B C11 C12 . . 75.60(19)
C16 C11 C12 C13 . . 0.6(3)
B C11 C12 C13 . . -178.54(18)
C11 C12 C13 C14 . . -0.9(3)
C12 C13 C14 C15 . . 0.4(3)
C13 C14 C15 C16 . . 0.5(3)
C12 C11 C16 C15 . . 0.3(3)
B C11 C16 C15 . . 179.33(17)
C14 C15 C16 C11 . . -0.8(3)
C11 B C21 C22 . . 3.6(2)
C1 B C21 C22 . . -115.74(16)
C31 B C21 C22 . . 128.96(16)
C11 B C21 C26 . . -177.41(14)
C1 B C21 C26 . . 63.29(18)
C31 B C21 C26 . . -52.01(19)
C26 C21 C22 C23 . . -0.3(2)
B C21 C22 C23 . . 178.79(15)
C21 C22 C23 C24 . . -0.6(3)
C22 C23 C24 C25 . . 0.9(3)
C23 C24 C25 C26 . . -0.3(3)
C24 C25 C26 C21 . . -0.7(3)
C22 C21 C26 C25 . . 0.9(2)
B C21 C26 C25 . . -178.16(16)
C11 B C31 C32 . . 112.26(18)
C1 B C31 C32 . . -130.57(17)
C21 B C31 C32 . . -14.7(2)
C11 B C31 C36 . . -65.44(18)
C1 B C31 C36 . . 51.73(19)
C21 B C31 C36 . . 167.62(14)
C36 C31 C32 C33 . . 0.3(3)
B C31 C32 C33 . . -177.50(17)
C31 C32 C33 C34 . . -0.4(3)
C32 C33 C34 C35 . . 0.5(3)
C33 C34 C35 C36 . . -0.5(3)
C34 C35 C36 C31 . . 0.4(3)
C32 C31 C36 C35 . . -0.3(3)
B C31 C36 C35 . . 177.60(16)
